data_4333149
loop_
_publ_author_name
'Jia, Dingxian'
'Zhang, Yong'
'Zhao, Qianxin'
'Deng, Jie'

_publ_section_title
;
 Mixed-Valent Selenidoantimonates(III,V) with Transition-Metal Complexes
 as Counterions:&#x00A0; Solvothermal Syntheses and Characterization of
 [M(dien)2]2Sb4Se9(M = Mn, Fe), [Co(dien)2]2Sb2Se6, and [Ni(dien)2]2Sb2Se5
;
_journal_issue 24
_journal_name_full 'Inorganic Chemistry'
_journal_page_first 9812
_journal_page_last 9817
_journal_paper_doi 10.1021/ic061520j
_journal_volume 45
_journal_year 2006
_chemical_formula_moiety 'C16 H52 N12 Ni2, Sb2 Se5'
_chemical_formula_sum 'C16 H52 N12 Ni2 Sb2 Se5'
_chemical_formula_weight 1168.42
_chemical_name_systematic
; 
 ? 
;
_space_group_IT_number 14
_symmetry_cell_setting monoclinic
_symmetry_Int_Tables_number 14
_symmetry_space_group_name_Hall '-P 2yn'
_symmetry_space_group_name_H-M 'P 1 21/n 1'
_atom_sites_solution_hydrogens geom
_atom_sites_solution_primary direct
_atom_sites_solution_secondary difmap
_audit_creation_method SHELXL-97
_cell_angle_alpha 90.00
_cell_angle_beta 90.558(5)
_cell_angle_gamma 90.00
_cell_formula_units_Z 2
_cell_length_a 9.2322(16)
_cell_length_b 14.604(2)
_cell_length_c 12.989(2)
_cell_measurement_reflns_used 7064
_cell_measurement_temperature 193(2)
_cell_measurement_theta_max 27.5
_cell_measurement_theta_min 3.0
_cell_volume 1751.2(5)
_computing_cell_refinement CrystalClear
_computing_data_collection CrystalClear
_computing_data_reduction CrystalStructure
_computing_structure_refinement 'SHELXL-97 (Sheldrick, 1997)'
_computing_structure_solution 'SHELXS-97 (Sheldrick, 1990)'
_diffrn_ambient_temperature 193(2)
_diffrn_detector_area_resol_mean 7.31
_diffrn_measured_fraction_theta_full 0.998
_diffrn_measured_fraction_theta_max 0.998
_diffrn_measurement_device_type 'Rigaku Mercury'
_diffrn_measurement_method \w
_diffrn_radiation_monochromator graphite
_diffrn_radiation_source 'fine-focus sealed tube'
_diffrn_radiation_type MoK\a
_diffrn_radiation_wavelength 0.71073
_diffrn_reflns_av_R_equivalents 0.0390
_diffrn_reflns_av_sigmaI/netI 0.0326
_diffrn_reflns_limit_h_max 11
_diffrn_reflns_limit_h_min -11
_diffrn_reflns_limit_k_max 15
_diffrn_reflns_limit_k_min -18
_diffrn_reflns_limit_l_max 14
_diffrn_reflns_limit_l_min -16
_diffrn_reflns_number 19369
_diffrn_reflns_theta_full 27.48
_diffrn_reflns_theta_max 27.48
_diffrn_reflns_theta_min 3.06
_exptl_absorpt_coefficient_mu 7.810
_exptl_absorpt_correction_T_max 0.3338
_exptl_absorpt_correction_T_min 0.2558
_exptl_absorpt_correction_type multi-scan
_exptl_absorpt_process_details 'Jacobson, R. (1998) Private communication'
_exptl_crystal_colour orange
_exptl_crystal_density_diffrn 2.216
_exptl_crystal_density_method 'not measured'
_exptl_crystal_description block
_exptl_crystal_F_000 1120
_exptl_crystal_size_max 0.24
_exptl_crystal_size_mid 0.20
_exptl_crystal_size_min 0.18
_refine_diff_density_max 1.656
_refine_diff_density_min -0.804
_refine_diff_density_rms 0.129
_refine_ls_extinction_method none
_refine_ls_goodness_of_fit_ref 1.121
_refine_ls_hydrogen_treatment constr
_refine_ls_matrix_type full
_refine_ls_number_parameters 182
_refine_ls_number_reflns 3999
_refine_ls_number_restraints 0
_refine_ls_restrained_S_all 1.121
_refine_ls_R_factor_all 0.0493
_refine_ls_R_factor_gt 0.0403
_refine_ls_shift/su_max 0.001
_refine_ls_shift/su_mean 0.000
_refine_ls_structure_factor_coef Fsqd
_refine_ls_weighting_details 'calc w=1/[\s^2^(Fo^2^)+(0.0281P)^2^+5.0424P] where P=(Fo^2^+2Fc^2^)/3'
_refine_ls_weighting_scheme calc
_refine_ls_wR_factor_gt 0.0794
_refine_ls_wR_factor_ref 0.0834
_reflns_number_gt 3503
_reflns_number_total 3999
_reflns_threshold_expression >2sigma(I)
_cod_data_source_file ic061520jsup3.cif
_cod_data_source_block shelxl
_cod_original_cell_volume 1751.1(5)
_cod_original_sg_symbol_Hall '-p 2yn'
_cod_original_sg_symbol_H-M 'p 21/n'
_cod_database_code 4333149

loop_
_symmetry_equiv_pos_as_xyz
'x, y, z'
'-x+1/2, y+1/2, -z+1/2'
'-x, -y, -z'
'x-1/2, -y-1/2, z-1/2'

loop_
_atom_site_label
_atom_site_type_symbol
_atom_site_fract_x
_atom_site_fract_y
_atom_site_fract_z
_atom_site_U_iso_or_equiv
_atom_site_adp_type
_atom_site_occupancy
_atom_site_symmetry_multiplicity
_atom_site_calc_flag
_atom_site_refinement_flags
Sb1 Sb 0.91009(6) 0.51893(4) 0.85479(4) 0.02106(13) Uani 0.50 1 d P
Sb2 Sb 1.02726(7) 0.45213(4) 0.85178(4) 0.02422(14) Uani 0.50 1 d P
Se3 Se 0.81159(6) 0.37590(3) 0.77691(4) 0.03362(13) Uani 1 1 d .
Se2 Se 1.08992(5) 0.57615(3) 0.72539(3) 0.02536(12) Uani 1 1 d .
Se1 Se 1.09381(10) 0.46152(6) 0.99538(6) 0.0261(2) Uani 0.50 1 d P
Ni1 Ni 0.16717(6) 0.28095(4) 0.54595(4) 0.02231(13) Uani 1 1 d .
N1 N 0.2649(5) 0.4036(3) 0.5946(3) 0.0323(9) Uani 1 1 d .
H1 H 0.2021 0.4332 0.6393 0.039 Uiso 1 1 calc R
N2 N 0.3823(4) 0.2305(3) 0.5652(3) 0.0295(9) Uani 1 1 d .
H2A H 0.3826 0.1837 0.6128 0.035 Uiso 1 1 calc R
H2B H 0.4141 0.2070 0.5037 0.035 Uiso 1 1 calc R
N3 N 0.2204(4) 0.3307(3) 0.3971(3) 0.0308(9) Uani 1 1 d .
H3A H 0.2615 0.2846 0.3589 0.037 Uiso 1 1 calc R
H3B H 0.1379 0.3502 0.3634 0.037 Uiso 1 1 calc R
N4 N 0.0746(4) 0.1588(3) 0.4947(3) 0.0326(9) Uani 1 1 d .
H4 H 0.1377 0.1317 0.4484 0.039 Uiso 1 1 calc R
N5 N 0.1161(4) 0.2276(3) 0.6941(3) 0.0307(9) Uani 1 1 d .
H5A H 0.1997 0.2107 0.7282 0.037 Uiso 1 1 calc R
H5B H 0.0705 0.2718 0.7325 0.037 Uiso 1 1 calc R
N6 N -0.0459(4) 0.3316(3) 0.5271(3) 0.0367(10) Uani 1 1 d .
H6A H -0.0769 0.3564 0.5882 0.044 Uiso 1 1 calc R
H6B H -0.0469 0.3771 0.4781 0.044 Uiso 1 1 calc R
C1 C 0.3973(6) 0.3789(4) 0.6526(4) 0.0392(12) Uani 1 1 d .
H1A H 0.3704 0.3585 0.7226 0.047 Uiso 1 1 calc R
H1B H 0.4598 0.4336 0.6598 0.047 Uiso 1 1 calc R
C2 C 0.4818(6) 0.3031(4) 0.6000(4) 0.0410(12) Uani 1 1 d .
H2C H 0.5341 0.3285 0.5403 0.049 Uiso 1 1 calc R
H2D H 0.5542 0.2773 0.6487 0.049 Uiso 1 1 calc R
C3 C 0.2839(6) 0.4621(3) 0.5030(4) 0.0386(12) Uani 1 1 d .
H3C H 0.3612 0.5074 0.5172 0.046 Uiso 1 1 calc R
H3D H 0.1929 0.4961 0.4894 0.046 Uiso 1 1 calc R
C4 C 0.3231(6) 0.4074(3) 0.4078(4) 0.0344(11) Uani 1 1 d .
H4A H 0.3177 0.4471 0.3460 0.041 Uiso 1 1 calc R
H4B H 0.4232 0.3837 0.4145 0.041 Uiso 1 1 calc R
C5 C 0.0573(6) 0.0961(3) 0.5836(4) 0.0391(12) Uani 1 1 d .
H5C H 0.1485 0.0616 0.5946 0.047 Uiso 1 1 calc R
H5D H -0.0203 0.0514 0.5677 0.047 Uiso 1 1 calc R
C6 C 0.0200(6) 0.1473(4) 0.6815(4) 0.0382(12) Uani 1 1 d .
H6C H -0.0823 0.1677 0.6782 0.046 Uiso 1 1 calc R
H6D H 0.0314 0.1060 0.7415 0.046 Uiso 1 1 calc R
C7 C -0.0607(6) 0.1839(4) 0.4381(4) 0.0421(13) Uani 1 1 d .
H7A H -0.1220 0.1288 0.4294 0.051 Uiso 1 1 calc R
H7B H -0.0359 0.2069 0.3688 0.051 Uiso 1 1 calc R
C8 C -0.1449(6) 0.2567(4) 0.4950(4) 0.0453(14) Uani 1 1 d .
H8A H -0.2224 0.2814 0.4498 0.054 Uiso 1 1 calc R
H8B H -0.1909 0.2295 0.5564 0.054 Uiso 1 1 calc R

loop_
_atom_site_aniso_label
_atom_site_aniso_U_11
_atom_site_aniso_U_22
_atom_site_aniso_U_33
_atom_site_aniso_U_23
_atom_site_aniso_U_13
_atom_site_aniso_U_12
Sb1 0.0258(3) 0.0210(3) 0.0164(3) -0.0015(2) 0.0027(2) -0.0001(2)
Sb2 0.0330(3) 0.0213(3) 0.0184(3) 0.0015(2) 0.0030(2) 0.0024(2)
Se3 0.0429(3) 0.0320(3) 0.0261(2) -0.00573(19) 0.0069(2) -0.0148(2)
Se2 0.0334(3) 0.0248(2) 0.0179(2) 0.00187(16) 0.00246(17) -0.00381(18)
Se1 0.0316(5) 0.0287(5) 0.0179(4) 0.0004(3) 0.0024(3) 0.0023(4)
Ni1 0.0266(3) 0.0223(3) 0.0181(3) 0.0011(2) 0.0043(2) 0.0046(2)
N1 0.048(3) 0.025(2) 0.024(2) -0.0044(16) 0.0057(17) 0.0032(18)
N2 0.033(2) 0.026(2) 0.030(2) 0.0038(16) 0.0049(16) 0.0044(16)
N3 0.034(2) 0.035(2) 0.023(2) 0.0017(16) 0.0064(16) 0.0087(18)
N4 0.035(2) 0.034(2) 0.029(2) -0.0060(17) 0.0093(17) -0.0047(18)
N5 0.036(2) 0.032(2) 0.024(2) 0.0016(16) 0.0036(16) 0.0068(17)
N6 0.038(2) 0.046(3) 0.026(2) 0.0059(18) 0.0067(17) 0.014(2)
C1 0.045(3) 0.038(3) 0.035(3) -0.005(2) -0.010(2) -0.003(2)
C2 0.032(3) 0.041(3) 0.051(3) 0.007(2) -0.005(2) 0.000(2)
C3 0.052(3) 0.022(2) 0.043(3) 0.007(2) 0.011(2) 0.004(2)
C4 0.040(3) 0.034(3) 0.030(3) 0.004(2) 0.011(2) 0.003(2)
C5 0.047(3) 0.024(2) 0.046(3) -0.001(2) 0.007(2) -0.003(2)
C6 0.040(3) 0.041(3) 0.034(3) 0.006(2) 0.011(2) -0.004(2)
C7 0.037(3) 0.056(4) 0.033(3) 0.000(2) -0.004(2) -0.011(3)
C8 0.026(3) 0.069(4) 0.040(3) 0.012(3) -0.001(2) 0.004(3)

loop_
_atom_type_symbol
_atom_type_description
_atom_type_scat_dispersion_real
_atom_type_scat_dispersion_imag
_atom_type_scat_source
C C 0.0033 0.0016 'International Tables Vol C Tables 4.2.6.8 and 6.1.1.4'
H H 0.0000 0.0000 'International Tables Vol C Tables 4.2.6.8 and 6.1.1.4'
N N 0.0061 0.0033 'International Tables Vol C Tables 4.2.6.8 and 6.1.1.4'
Ni Ni 0.3393 1.1124 'International Tables Vol C Tables 4.2.6.8 and 6.1.1.4'
Sb Sb -0.5866 1.5461 'International Tables Vol C Tables 4.2.6.8 and 6.1.1.4'
Se Se -0.0929 2.2259 'International Tables Vol C Tables 4.2.6.8 and 6.1.1.4'

loop_
_geom_angle_atom_site_label_1
_geom_angle_atom_site_label_2
_geom_angle_atom_site_label_3
_geom_angle
_geom_angle_site_symmetry_1
_geom_angle_site_symmetry_3
Sb2 Sb1 Se1 98.31(4) . 3_767
Sb2 Sb1 Se3 72.28(4) . .
Se1 Sb1 Se3 120.90(4) 3_767 .
Sb2 Sb1 Se2 73.12(3) . .
Se1 Sb1 Se2 129.12(4) 3_767 .
Se3 Sb1 Se2 104.36(3) . .
Sb2 Sb1 Se1 47.81(3) . .
Se1 Sb1 Se1 51.29(4) 3_767 .
Se3 Sb1 Se1 104.26(3) . .
Se2 Sb1 Se1 98.34(3) . .
Sb1 Sb2 Se1 98.82(4) . .
Sb1 Sb2 Se3 73.55(4) . .
Se1 Sb2 Se3 130.44(4) . .
Sb1 Sb2 Se2 73.21(3) . .
Se1 Sb2 Se2 119.87(4) . .
Se3 Sb2 Se2 104.89(3) . .
Sb1 Sb2 Se1 48.18(3) . 3_767
Se1 Sb2 Se1 51.42(5) . 3_767
Se3 Sb2 Se1 99.64(3) . 3_767
Se2 Sb2 Se1 104.55(3) . 3_767
Sb2 Se3 Sb1 34.16(2) . .
Sb2 Se2 Sb1 33.67(2) . .
Sb2 Se1 Sb1 160.29(6) . 3_767
Sb2 Se1 Se1 80.71(5) . 3_767
Sb1 Se1 Se1 80.82(5) 3_767 3_767
Sb2 Se1 Sb2 128.58(5) . 3_767
Sb1 Se1 Sb2 33.51(3) 3_767 3_767
Se1 Se1 Sb2 47.87(4) 3_767 3_767
Sb2 Se1 Sb1 33.37(3) . .
Sb1 Se1 Sb1 128.71(4) 3_767 .
Se1 Se1 Sb1 47.89(4) 3_767 .
Sb2 Se1 Sb1 95.53(4) 3_767 .
N4 Ni1 N1 178.45(16) . .
N4 Ni1 N6 83.35(17) . .
N1 Ni1 N6 97.63(17) . .
N4 Ni1 N3 95.73(16) . .
N1 Ni1 N3 83.09(15) . .
N6 Ni1 N3 89.90(16) . .
N4 Ni1 N2 96.91(16) . .
N1 Ni1 N2 82.10(16) . .
N6 Ni1 N2 179.74(18) . .
N3 Ni1 N2 90.10(15) . .
N4 Ni1 N5 83.23(15) . .
N1 Ni1 N5 97.93(15) . .
N6 Ni1 N5 91.06(16) . .
N3 Ni1 N5 178.50(15) . .
N2 Ni1 N5 88.95(15) . .
C1 N1 C3 116.7(4) . .
C1 N1 Ni1 107.2(3) . .
C3 N1 Ni1 107.7(3) . .
C1 N1 H1 108.3 . .
C3 N1 H1 108.3 . .
Ni1 N1 H1 108.3 . .
C2 N2 Ni1 111.4(3) . .
C2 N2 H2A 109.4 . .
Ni1 N2 H2A 109.4 . .
C2 N2 H2B 109.4 . .
Ni1 N2 H2B 109.4 . .
H2A N2 H2B 108.0 . .
C4 N3 Ni1 109.2(3) . .
C4 N3 H3A 109.8 . .
Ni1 N3 H3A 109.8 . .
C4 N3 H3B 109.8 . .
Ni1 N3 H3B 109.8 . .
H3A N3 H3B 108.3 . .
C5 N4 C7 116.1(4) . .
C5 N4 Ni1 109.1(3) . .
C7 N4 Ni1 106.6(3) . .
C5 N4 H4 108.3 . .
C7 N4 H4 108.3 . .
Ni1 N4 H4 108.3 . .
C6 N5 Ni1 109.1(3) . .
C6 N5 H5A 109.9 . .
Ni1 N5 H5A 109.9 . .
C6 N5 H5B 109.9 . .
Ni1 N5 H5B 109.9 . .
H5A N5 H5B 108.3 . .
C8 N6 Ni1 110.2(3) . .
C8 N6 H6A 109.6 . .
Ni1 N6 H6A 109.6 . .
C8 N6 H6B 109.6 . .
Ni1 N6 H6B 109.6 . .
H6A N6 H6B 108.1 . .
N1 C1 C2 112.1(4) . .
N1 C1 H1A 109.2 . .
C2 C1 H1A 109.2 . .
N1 C1 H1B 109.2 . .
C2 C1 H1B 109.2 . .
H1A C1 H1B 107.9 . .
N2 C2 C1 110.0(4) . .
N2 C2 H2C 109.7 . .
C1 C2 H2C 109.7 . .
N2 C2 H2D 109.7 . .
C1 C2 H2D 109.7 . .
H2C C2 H2D 108.2 . .
N1 C3 C4 112.6(4) . .
N1 C3 H3C 109.1 . .
C4 C3 H3C 109.1 . .
N1 C3 H3D 109.1 . .
C4 C3 H3D 109.1 . .
H3C C3 H3D 107.8 . .
N3 C4 C3 108.5(4) . .
N3 C4 H4A 110.0 . .
C3 C4 H4A 110.0 . .
N3 C4 H4B 110.0 . .
C3 C4 H4B 110.0 . .
H4A C4 H4B 108.4 . .
N4 C5 C6 112.1(4) . .
N4 C5 H5C 109.2 . .
C6 C5 H5C 109.2 . .
N4 C5 H5D 109.2 . .
C6 C5 H5D 109.2 . .
H5C C5 H5D 107.9 . .
N5 C6 C5 110.0(4) . .
N5 C6 H6C 109.7 . .
C5 C6 H6C 109.7 . .
N5 C6 H6D 109.7 . .
C5 C6 H6D 109.7 . .
H6C C6 H6D 108.2 . .
N4 C7 C8 111.4(4) . .
N4 C7 H7A 109.4 . .
C8 C7 H7A 109.4 . .
N4 C7 H7B 109.4 . .
C8 C7 H7B 109.4 . .
H7A C7 H7B 108.0 . .
N6 C8 C7 109.7(4) . .
N6 C8 H8A 109.7 . .
C7 C8 H8A 109.7 . .
N6 C8 H8B 109.7 . .
C7 C8 H8B 109.7 . .
H8A C8 H8B 108.2 . .

loop_
_geom_bond_atom_site_label_1
_geom_bond_atom_site_label_2
_geom_bond_distance
_geom_bond_site_symmetry_2
Sb1 Sb2 1.4574(8) .
Sb1 Se1 1.9675(10) 3_767
Sb1 Se3 2.4891(8) .
Sb1 Se2 2.5167(8) .
Sb1 Se1 2.6181(11) .
Sb2 Se1 1.9630(11) .
Sb2 Se3 2.4722(8) .
Sb2 Se2 2.5156(7) .
Sb2 Se1 2.6122(11) 3_767
Se1 Sb1 1.9675(10) 3_767
Se1 Se1 2.0693(19) 3_767
Se1 Sb2 2.6122(11) 3_767
Ni1 N4 2.085(4) .
Ni1 N1 2.101(4) .
Ni1 N6 2.113(4) .
Ni1 N3 2.128(4) .
Ni1 N2 2.131(4) .
Ni1 N5 2.133(4) .
N1 C1 1.474(6) .
N1 C3 1.476(6) .
N1 H1 0.9300 .
N2 C2 1.472(6) .
N2 H2A 0.9200 .
N2 H2B 0.9200 .
N3 C4 1.473(6) .
N3 H3A 0.9200 .
N3 H3B 0.9200 .
N4 C5 1.483(6) .
N4 C7 1.489(7) .
N4 H4 0.9300 .
N5 C6 1.480(6) .
N5 H5A 0.9200 .
N5 H5B 0.9200 .
N6 C8 1.483(7) .
N6 H6A 0.9200 .
N6 H6B 0.9200 .
C1 C2 1.519(7) .
C1 H1A 0.9900 .
C1 H1B 0.9900 .
C2 H2C 0.9900 .
C2 H2D 0.9900 .
C3 C4 1.519(7) .
C3 H3C 0.9900 .
C3 H3D 0.9900 .
C4 H4A 0.9900 .
C4 H4B 0.9900 .
C5 C6 1.518(7) .
C5 H5C 0.9900 .
C5 H5D 0.9900 .
C6 H6C 0.9900 .
C6 H6D 0.9900 .
C7 C8 1.514(8) .
C7 H7A 0.9900 .
C7 H7B 0.9900 .
C8 H8A 0.9900 .
C8 H8B 0.9900 .

loop_
_geom_torsion_atom_site_label_1
_geom_torsion_atom_site_label_2
_geom_torsion_atom_site_label_3
_geom_torsion_atom_site_label_4
_geom_torsion
_geom_torsion_site_symmetry_1
_geom_torsion_site_symmetry_4
Se1 Sb1 Sb2 Se1 -9.81(6) 3_767 .
Se3 Sb1 Sb2 Se1 -129.69(4) . .
Se2 Sb1 Sb2 Se1 118.66(4) . .
Se1 Sb1 Sb2 Se3 119.88(4) 3_767 .
Se2 Sb1 Sb2 Se3 -111.65(2) . .
Se1 Sb1 Sb2 Se3 129.69(4) . .
Se1 Sb1 Sb2 Se2 -128.46(4) 3_767 .
Se3 Sb1 Sb2 Se2 111.65(2) . .
Se1 Sb1 Sb2 Se2 -118.66(4) . .
Se3 Sb1 Sb2 Se1 -119.88(4) . 3_767
Se2 Sb1 Sb2 Se1 128.46(4) . 3_767
Se1 Sb1 Sb2 Se1 9.81(6) . 3_767
Se1 Sb2 Se3 Sb1 87.61(6) . .
Se2 Sb2 Se3 Sb1 -67.03(3) . .
Se1 Sb2 Se3 Sb1 40.95(3) 3_767 .
Se1 Sb1 Se3 Sb2 -89.17(5) 3_767 .
Se2 Sb1 Se3 Sb2 66.65(3) . .
Se1 Sb1 Se3 Sb2 -36.03(3) . .
Se1 Sb2 Se2 Sb1 -90.65(5) . .
Se3 Sb2 Se2 Sb1 67.28(4) . .
Se1 Sb2 Se2 Sb1 -37.08(3) 3_767 .
Se1 Sb1 Se2 Sb2 87.01(6) 3_767 .
Se3 Sb1 Se2 Sb2 -66.05(4) . .
Se1 Sb1 Se2 Sb2 41.08(3) . .
Sb1 Sb2 Se1 Sb1 29.97(19) . 3_767
Se3 Sb2 Se1 Sb1 -45.89(19) . 3_767
Se2 Sb2 Se1 Sb1 105.61(17) . 3_767
Se1 Sb2 Se1 Sb1 20.63(13) 3_767 3_767
Sb1 Sb2 Se1 Se1 9.34(6) . 3_767
Se3 Sb2 Se1 Se1 -66.52(7) . 3_767
Se2 Sb2 Se1 Se1 84.98(6) . 3_767
Sb1 Sb2 Se1 Sb2 9.34(6) . 3_767
Se3 Sb2 Se1 Sb2 -66.52(7) . 3_767
Se2 Sb2 Se1 Sb2 84.98(6) . 3_767
Se1 Sb2 Se1 Sb2 0.0 3_767 3_767
Se3 Sb2 Se1 Sb1 -75.86(5) . .
Se2 Sb2 Se1 Sb1 75.64(4) . .
Se1 Sb2 Se1 Sb1 -9.34(6) 3_767 .
Se1 Sb1 Se1 Sb2 167.53(8) 3_767 .
Se3 Sb1 Se1 Sb2 49.14(4) . .
Se2 Sb1 Se1 Sb2 -58.07(4) . .
Sb2 Sb1 Se1 Sb1 -167.53(8) . 3_767
Se1 Sb1 Se1 Sb1 0.0 3_767 3_767
Se3 Sb1 Se1 Sb1 -118.39(6) . 3_767
Se2 Sb1 Se1 Sb1 134.41(6) . 3_767
Sb2 Sb1 Se1 Se1 -167.53(8) . 3_767
Se3 Sb1 Se1 Se1 -118.39(6) . 3_767
Se2 Sb1 Se1 Se1 134.41(6) . 3_767
Sb2 Sb1 Se1 Sb2 -172.67(5) . 3_767
Se1 Sb1 Se1 Sb2 -5.15(3) 3_767 3_767
Se3 Sb1 Se1 Sb2 -123.53(3) . 3_767
Se2 Sb1 Se1 Sb2 129.26(3) . 3_767
N4 Ni1 N1 C1 -74(6) . .
N6 Ni1 N1 C1 157.0(3) . .
N3 Ni1 N1 C1 -114.0(3) . .
N2 Ni1 N1 C1 -23.0(3) . .
N5 Ni1 N1 C1 64.9(3) . .
N4 Ni1 N1 C3 53(6) . .
N6 Ni1 N1 C3 -76.6(3) . .
N3 Ni1 N1 C3 12.4(3) . .
N2 Ni1 N1 C3 103.4(3) . .
N5 Ni1 N1 C3 -168.8(3) . .
N4 Ni1 N2 C2 178.6(3) . .
N1 Ni1 N2 C2 -0.2(3) . .
N6 Ni1 N2 C2 -7(39) . .
N3 Ni1 N2 C2 82.8(3) . .
N5 Ni1 N2 C2 -98.4(3) . .
N4 Ni1 N3 C4 -165.4(3) . .
N1 Ni1 N3 C4 13.6(3) . .
N6 Ni1 N3 C4 111.3(3) . .
N2 Ni1 N3 C4 -68.5(3) . .
N5 Ni1 N3 C4 -119(6) . .
N1 Ni1 N4 C5 126(6) . .
N6 Ni1 N4 C5 -104.6(3) . .
N3 Ni1 N4 C5 166.1(3) . .
N2 Ni1 N4 C5 75.3(3) . .
N5 Ni1 N4 C5 -12.8(3) . .
N1 Ni1 N4 C7 -108(6) . .
N6 Ni1 N4 C7 21.5(3) . .
N3 Ni1 N4 C7 -67.8(3) . .
N2 Ni1 N4 C7 -158.6(3) . .
N5 Ni1 N4 C7 113.3(3) . .
N4 Ni1 N5 C6 -11.5(3) . .
N1 Ni1 N5 C6 169.5(3) . .
N6 Ni1 N5 C6 71.6(3) . .
N3 Ni1 N5 C6 -58(6) . .
N2 Ni1 N5 C6 -108.6(3) . .
N4 Ni1 N6 C8 3.1(3) . .
N1 Ni1 N6 C8 -178.1(3) . .
N3 Ni1 N6 C8 98.9(3) . .
N2 Ni1 N6 C8 -171(100) . .
N5 Ni1 N6 C8 -80.0(3) . .
C3 N1 C1 C2 -77.7(5) . .
Ni1 N1 C1 C2 43.1(5) . .
Ni1 N2 C2 C1 23.0(5) . .
N1 C1 C2 N2 -44.7(6) . .
C1 N1 C3 C4 83.8(6) . .
Ni1 N1 C3 C4 -36.7(5) . .
Ni1 N3 C4 C3 -36.0(5) . .
N1 C3 C4 N3 49.6(6) . .
C7 N4 C5 C6 -85.2(5) . .
Ni1 N4 C5 C6 35.2(5) . .
Ni1 N5 C6 C5 33.2(5) . .
N4 C5 C6 N5 -46.4(6) . .
C5 N4 C7 C8 78.5(6) . .
Ni1 N4 C7 C8 -43.2(5) . .
Ni1 N6 C8 C7 -27.0(5) . .
N4 C7 C8 N6 47.6(6) . .
